data_1005031
loop_
_publ_author_name
'Yamane, H'
'DiSalvo, F J'

_publ_section_title
;
A barium germanium nitride, Ba3 Ge2 N2, containing (1-infinite)Ge(2-)
and (Ge N2)(4-) anions
;
_journal_coden_ASTM JALCEU
_journal_name_full 'Journal of Alloys Compd.'
_journal_page_first 69
_journal_page_last 74
_journal_paper_doi 10.1016/0925-8388(96)02326-2
_journal_volume 241
_journal_year 1996
_chemical_formula_structural 'Ba3 Ge (Ge N2)'
_chemical_formula_sum 'Ba3 Ge2 N2'
_chemical_name_systematic 'Tribarium digermanium dinitride'
_space_group_IT_number 11
_symmetry_cell_setting monoclinic
_symmetry_Int_Tables_number 11
_symmetry_space_group_name_Hall '-P 2yb'
_symmetry_space_group_name_H-M 'P 1 21/m 1'
_cell_angle_alpha 90
_cell_angle_beta 113.553(4)
_cell_angle_gamma 90
_cell_formula_units_Z 2
_cell_length_a 9.6196(6)
_cell_length_b 4.0466(2)
_cell_length_c 10.1337(5)
_cell_volume 361.6
_refine_ls_R_factor_all 0.029
_cod_database_code 1005031

loop_
_symmetry_equiv_pos_as_xyz
x,y,z
-x,1/2+y,-z
-x,-y,-z
x,1/2-y,z

loop_
_atom_site_aniso_label
_atom_site_aniso_U_11
_atom_site_aniso_U_12
_atom_site_aniso_U_13
_atom_site_aniso_U_22
_atom_site_aniso_U_23
_atom_site_aniso_U_33
Ba1 0.009(1) 0. 0.003(1) 0.011(1) 0. 0.010(1)
N1 0.021(5) 0. 0.009(4) 0.011(5) 0. 0.011(4)
N2 0.011(4) 0. 0.004(3) 0.013(5) 0. 0.008(4)
Ge1 0.007(1) 0. 0.001(1) 0.015(1) 0. 0.007(1)
Ge2 0.011(1) 0. 0.002(1) 0.010(1) 0. 0.013(1)
Ba2 0.009(1) 0. 0.001(1) 0.012(1) 0. 0.010(1)
Ba3 0.008(1) 0. 0.002(1) 0.011(1) 0. 0.009(1)

loop_
_atom_site_label
_atom_site_type_symbol
_atom_site_symmetry_multiplicity
_atom_site_Wyckoff_symbol
_atom_site_fract_x
_atom_site_fract_y
_atom_site_fract_z
_atom_site_occupancy
_atom_site_attached_hydrogens
_atom_site_calc_flag
Ba1 Ba2+ 2 e 0.0287(1) 0.25 0.1739(1) 1. 0 d
N1 N3- 2 e 0.0715(11) 0.25 0.6764(9) 1. 0 d
N2 N3- 2 e 0.183(1) 0.25 0.0003(9) 1. 0 d
Ge1 Ge2+ 2 e 0.2468(1) 0.25 0.8472(1) 1. 0 d
Ge2 Ge2- 2 e 0.4218(1) 0.25 0.4455(1) 1. 0 d
Ba2 Ba2+ 2 e 0.6143(1) 0.25 0.8558(1) 1. 0 d
Ba3 Ba2+ 2 e 0.8123(1) 0.25 0.4416(1) 1. 0 d

loop_
_atom_type_symbol
_atom_type_oxidation_number
Ba2+ 2.000
N3- -3.000
Ge2+ 2.000
Ge2- -2.000
